data_7101429
loop_
_publ_author_name
'G. Parkin'
'Victoria K. Landry'
'Luciano Marchio'
'Jonathan G. Melnick'
'Mao Minoura'
'Keliang Pang'

_publ_section_title
;
Synthesis and Structural Characterization of
Tris(2-seleno-1-mesitylimidazolyl)hydroborato Complexes: A New Type of
Strongly Electron Donating Tripodal Selenium Ligand
;
_journal_issue 38
_journal_name_full 'Chemical Communications'
_journal_paper_doi 10.1039/b608078b
_journal_year 2006
_chemical_formula_sum 'C63 H64 B N6 O3 Re S3'
_chemical_formula_weight 1246.39
_chemical_name_systematic
;
?
;
_space_group_IT_number 14
_symmetry_cell_setting monoclinic
_symmetry_space_group_name_Hall '-P 2yn'
_symmetry_space_group_name_H-M 'P 1 21/n 1'
_atom_sites_solution_hydrogens geom
_atom_sites_solution_primary direct
_atom_sites_solution_secondary difmap
_audit_creation_method SHELXL-97
_cell_angle_alpha 90.00
_cell_angle_beta 96.845(2)
_cell_angle_gamma 90.00
_cell_formula_units_Z 4
_cell_length_a 10.1948(9)
_cell_length_b 21.590(2)
_cell_length_c 27.969(2)
_cell_measurement_reflns_used 3878
_cell_measurement_temperature 243(2)
_cell_measurement_theta_max 18.771
_cell_measurement_theta_min 2.263
_cell_volume 6112.2(9)
_computing_cell_refinement 'Bruker SMART'
_computing_data_collection 'Bruker SMART'
_computing_data_reduction 'Bruker SHELXTL'
_computing_molecular_graphics 'Bruker SHELXTL'
_computing_publication_material 'Bruker SHELXTL'
_computing_structure_refinement 'SHELXL-97 (Sheldrick, 1997)'
_computing_structure_solution 'SHELXS-97 (Sheldrick, 1990)'
_diffrn_ambient_temperature 243(2)
_diffrn_measured_fraction_theta_full 0.938
_diffrn_measured_fraction_theta_max 0.938
_diffrn_measurement_device_type 'CCD area detector'
_diffrn_measurement_method 'phi and omega scans'
_diffrn_radiation_monochromator graphite
_diffrn_radiation_source 'fine-focus sealed tube'
_diffrn_radiation_type MoK\a
_diffrn_radiation_wavelength 0.71073
_diffrn_reflns_av_R_equivalents 0.1817
_diffrn_reflns_av_sigmaI/netI 0.3243
_diffrn_reflns_limit_h_max 9
_diffrn_reflns_limit_h_min -13
_diffrn_reflns_limit_k_max 28
_diffrn_reflns_limit_k_min -27
_diffrn_reflns_limit_l_max 37
_diffrn_reflns_limit_l_min -19
_diffrn_reflns_number 42051
_diffrn_reflns_theta_full 28.32
_diffrn_reflns_theta_max 28.32
_diffrn_reflns_theta_min 1.19
_exptl_absorpt_coefficient_mu 2.139
_exptl_absorpt_correction_T_max 0.8146
_exptl_absorpt_correction_T_min 0.5663
_exptl_absorpt_correction_type empirical
_exptl_absorpt_process_details SADABS
_exptl_crystal_colour COLORLESS
_exptl_crystal_density_diffrn 1.354
_exptl_crystal_density_method 'not measured'
_exptl_crystal_description NEEDLE
_exptl_crystal_F_000 2544
_exptl_crystal_size_max 0.30
_exptl_crystal_size_mid 0.10
_exptl_crystal_size_min 0.10
_refine_diff_density_max 0.937
_refine_diff_density_min -0.900
_refine_diff_density_rms 0.141
_refine_ls_extinction_coef 0.00167(9)
_refine_ls_extinction_expression Fc^*^=kFc[1+0.001xFc^2^\l^3^/sin(2\q)]^-1/4^
_refine_ls_extinction_method SHELXL
_refine_ls_goodness_of_fit_ref 1.009
_refine_ls_hydrogen_treatment mixed
_refine_ls_matrix_type full
_refine_ls_number_parameters 687
_refine_ls_number_reflns 14302
_refine_ls_number_restraints 0
_refine_ls_restrained_S_all 1.009
_refine_ls_R_factor_all 0.2523
_refine_ls_R_factor_gt 0.0705
_refine_ls_shift/su_max 0.006
_refine_ls_shift/su_mean 0.000
_refine_ls_structure_factor_coef Fsqd
_refine_ls_weighting_details 'calc w=1/[\s^2^(Fo^2^)+(0.0385P)^2^+0.0000P] where P=(Fo^2^+2Fc^2^)/3'
_refine_ls_weighting_scheme calc
_refine_ls_wR_factor_gt 0.1183
_refine_ls_wR_factor_ref 0.1500
_reflns_number_gt 4899
_reflns_number_total 14302
_reflns_threshold_expression >2sigma(I)
_cod_data_source_file b608078b.txt
_cod_depositor_comments
;
The following automatic conversions were performed:
'_symmetry_cell_setting' value 'Monoclinic' changed to 'monoclinic'
according to '/home/saulius/struct/CIF-dictionaries/cif_core.dic'
dictionary named 'cif_core.dic' version 2.4.1 from
2010-06-29.

'_exptl_absorpt_correction_type' value 'EMPIRICAL' changed to
'empirical' according to
'/home/saulius/struct/CIF-dictionaries/cif_core.dic' dictionary named
'cif_core.dic' version 2.4.1 from 2010-06-29.

Automatic conversion script
Id: cif_fix_enum 1527 2010-12-29 10:47:43Z saulius 
;
_cod_original_sg_symbol_H-M P2(1)/n
_cod_database_code 7101429

loop_
_symmetry_equiv_pos_as_xyz
'x, y, z'
'-x+1/2, y+1/2, -z+1/2'
'-x, -y, -z'
'x-1/2, -y-1/2, z-1/2'

loop_
_atom_site_label
_atom_site_type_symbol
_atom_site_fract_x
_atom_site_fract_y
_atom_site_fract_z
_atom_site_U_iso_or_equiv
_atom_site_adp_type
_atom_site_occupancy
_atom_site_symmetry_multiplicity
_atom_site_calc_flag
_atom_site_refinement_flags
Re Re -1.65357(4) 0.23270(2) 0.690650(16) 0.04167(16) Uani 1 1 d .
S1 S -1.6310(2) 0.26330(14) 0.60515(9) 0.0472(7) Uani 1 1 d .
S2 S -1.4124(3) 0.20320(13) 0.70731(10) 0.0492(8) Uani 1 1 d .
S3 S -1.6060(3) 0.34386(12) 0.71749(9) 0.0447(7) Uani 1 1 d .
C1 C -1.8369(12) 0.2503(4) 0.6788(4) 0.055(3) Uani 1 1 d .
O1 O -1.9508(8) 0.2594(4) 0.6712(3) 0.095(3) Uani 1 1 d .
C2 C -1.6749(9) 0.2072(5) 0.7525(4) 0.048(3) Uani 1 1 d .
O2 O -1.6927(7) 0.1893(4) 0.7913(3) 0.070(2) Uani 1 1 d .
C3 C -1.6799(9) 0.1519(5) 0.6724(4) 0.047(3) Uani 1 1 d .
O3 O -1.7003(8) 0.0987(4) 0.6578(3) 0.090(3) Uani 1 1 d .
B B -1.3414(13) 0.3384(6) 0.6479(5) 0.051(4) Uani 1 1 d .
H1 H -1.233(8) 0.367(3) 0.638(3) 0.04(2) Uiso 1 1 d .
N11 N -1.3598(8) 0.2837(4) 0.6145(3) 0.045(2) Uani 1 1 d .
N12 N -1.4334(8) 0.2099(4) 0.5639(3) 0.049(2) Uani 1 1 d .
N21 N -1.2986(8) 0.3197(4) 0.7016(3) 0.049(2) Uani 1 1 d .
N22 N -1.2581(8) 0.2732(4) 0.7713(3) 0.046(2) Uani 1 1 d .
N31 N -1.4648(8) 0.3815(4) 0.6437(3) 0.048(2) Uani 1 1 d .
N32 N -1.6479(8) 0.4312(4) 0.6477(3) 0.048(2) Uani 1 1 d .
C11 C -1.4669(10) 0.2520(5) 0.5967(4) 0.045(3) Uani 1 1 d .
C12 C -1.2528(11) 0.2566(6) 0.5946(4) 0.065(4) Uani 1 1 d .
H12A H -1.1638 0.2683 0.6016 0.078 Uiso 1 1 calc R
C13 C -1.2965(10) 0.2134(5) 0.5652(4) 0.056(3) Uani 1 1 d .
H13A H -1.2445 0.1882 0.5475 0.067 Uiso 1 1 calc R
C41 C -1.5188(10) 0.1661(5) 0.5389(4) 0.044(3) Uani 1 1 d .
C42 C -1.5984(11) 0.1844(6) 0.4976(4) 0.050(3) Uani 1 1 d .
C43 C -1.6792(12) 0.1407(9) 0.4732(5) 0.084(5) Uani 1 1 d .
H16A H -1.7356 0.1526 0.4456 0.100 Uiso 1 1 calc R
C44 C -1.6790(14) 0.0797(8) 0.4884(6) 0.087(5) Uani 1 1 d .
C45 C -1.5958(15) 0.0635(6) 0.5303(6) 0.086(4) Uani 1 1 d .
H18A H -1.5947 0.0225 0.5415 0.103 Uiso 1 1 calc R
C46 C -1.5192(11) 0.1054(6) 0.5541(5) 0.057(3) Uani 1 1 d .
C21 C -1.3231(9) 0.2678(6) 0.7266(4) 0.048(3) Uani 1 1 d .
C22 C -1.2158(12) 0.3575(6) 0.7325(5) 0.066(4) Uani 1 1 d .
H22A H -1.1822 0.3962 0.7247 0.079 Uiso 1 1 calc R
C23 C -1.1924(11) 0.3291(5) 0.7751(5) 0.062(3) Uani 1 1 d .
H23A H -1.1407 0.3444 0.8026 0.075 Uiso 1 1 calc R
C51 C -1.2509(10) 0.2284(6) 0.8080(4) 0.048(3) Uani 1 1 d .
C52 C -1.1534(11) 0.1835(6) 0.8099(4) 0.063(3) Uani 1 1 d .
C53 C -1.1455(13) 0.1397(5) 0.8482(5) 0.072(4) Uani 1 1 d .
H26A H -1.0781 0.1097 0.8508 0.087 Uiso 1 1 calc R
C54 C -1.2327(16) 0.1405(7) 0.8809(5) 0.076(4) Uani 1 1 d .
C55 C -1.3283(13) 0.1837(7) 0.8768(4) 0.063(4) Uani 1 1 d .
H28A H -1.3912 0.1823 0.8988 0.076 Uiso 1 1 calc R
C56 C -1.3397(10) 0.2296(6) 0.8426(4) 0.052(3) Uani 1 1 d .
C31 C -1.5710(10) 0.3851(5) 0.6673(4) 0.046(3) Uani 1 1 d .
C32 C -1.4783(11) 0.4262(5) 0.6067(4) 0.057(3) Uani 1 1 d .
H32A H -1.4187 0.4336 0.5842 0.068 Uiso 1 1 calc R
C33 C -1.5924(13) 0.4562(5) 0.6096(4) 0.065(3) Uani 1 1 d .
H33A H -1.6278 0.4884 0.5894 0.078 Uiso 1 1 calc R
C61 C -1.7662(11) 0.4558(5) 0.6664(4) 0.048(3) Uani 1 1 d .
C62 C -1.7533(12) 0.5007(5) 0.7013(4) 0.056(3) Uani 1 1 d .
C63 C -1.8670(15) 0.5258(5) 0.7167(5) 0.074(4) Uani 1 1 d .
H36A H -1.8600 0.5549 0.7419 0.089 Uiso 1 1 calc R
C64 C -1.9894(13) 0.5080(6) 0.6951(5) 0.068(4) Uani 1 1 d .
C65 C -1.9997(12) 0.4638(5) 0.6591(4) 0.066(4) Uani 1 1 d .
H38A H -2.0838 0.4513 0.6450 0.079 Uiso 1 1 calc R
C66 C -1.8879(11) 0.4377(5) 0.6434(4) 0.052(3) Uani 1 1 d .
C47 C -1.5998(12) 0.2498(5) 0.4798(4) 0.082(4) Uani 1 1 d .
H10A H -1.5458 0.2754 0.5029 0.123 Uiso 1 1 calc R
H10B H -1.6898 0.2653 0.4759 0.123 Uiso 1 1 calc R
H10C H -1.5648 0.2512 0.4490 0.123 Uiso 1 1 calc R
C48 C -1.7745(13) 0.0311(7) 0.4618(5) 0.149(8) Uani 1 1 d .
H10D H -1.7650 -0.0081 0.4788 0.224 Uiso 1 1 calc R
H10E H -1.7531 0.0256 0.4292 0.224 Uiso 1 1 calc R
H10F H -1.8649 0.0456 0.4609 0.224 Uiso 1 1 calc R
C49 C -1.4301(13) 0.0858(5) 0.5993(4) 0.087(4) Uani 1 1 d .
H10G H -1.3947 0.1224 0.6164 0.130 Uiso 1 1 calc R
H10H H -1.3581 0.0607 0.5902 0.130 Uiso 1 1 calc R
H10I H -1.4810 0.0619 0.6199 0.130 Uiso 1 1 calc R
C57 C -1.0592(10) 0.1820(5) 0.7723(4) 0.068(4) Uani 1 1 d .
H20A H -1.0837 0.2138 0.7484 0.102 Uiso 1 1 calc R
H20B H -1.0633 0.1417 0.7569 0.102 Uiso 1 1 calc R
H20C H -0.9701 0.1895 0.7875 0.102 Uiso 1 1 calc R
C58 C -1.2161(13) 0.0913(6) 0.9215(5) 0.103(5) Uani 1 1 d .
H20D H -1.1420 0.0646 0.9171 0.154 Uiso 1 1 calc R
H20E H -1.2960 0.0667 0.9204 0.154 Uiso 1 1 calc R
H20F H -1.1999 0.1119 0.9525 0.154 Uiso 1 1 calc R
C59 C -1.4434(11) 0.2807(6) 0.8414(4) 0.084(4) Uani 1 1 d .
H20G H -1.4960 0.2749 0.8678 0.126 Uiso 1 1 calc R
H20H H -1.5003 0.2791 0.8111 0.126 Uiso 1 1 calc R
H20I H -1.3998 0.3207 0.8446 0.126 Uiso 1 1 calc R
C67 C -1.6177(13) 0.5196(5) 0.7254(4) 0.087(4) Uani 1 1 d .
H30A H -1.6274 0.5517 0.7489 0.131 Uiso 1 1 calc R
H30B H -1.5652 0.5351 0.7013 0.131 Uiso 1 1 calc R
H30C H -1.5742 0.4840 0.7413 0.131 Uiso 1 1 calc R
C68 C -2.1113(12) 0.5355(6) 0.7132(5) 0.107(5) Uani 1 1 d .
H30D H -2.0848 0.5621 0.7405 0.160 Uiso 1 1 calc R
H30E H -2.1668 0.5024 0.7228 0.160 Uiso 1 1 calc R
H30F H -2.1601 0.5595 0.6877 0.160 Uiso 1 1 calc R
C69 C -1.9028(11) 0.3916(6) 0.6025(4) 0.082(4) Uani 1 1 d .
H30G H -1.9958 0.3863 0.5911 0.123 Uiso 1 1 calc R
H30H H -1.8655 0.3522 0.6137 0.123 Uiso 1 1 calc R
H30I H -1.8568 0.4068 0.5764 0.123 Uiso 1 1 calc R
C401 C -1.191(3) 0.4239(11) 0.4907(8) 0.164(10) Uani 1 1 d .
H40A H -1.1663 0.4386 0.5221 0.197 Uiso 1 1 calc R
C402 C -1.303(2) 0.3877(10) 0.4812(7) 0.146(8) Uani 1 1 d .
H40C H -1.3576 0.3790 0.5051 0.176 Uiso 1 1 calc R
C403 C -1.3297(15) 0.3646(7) 0.4350(7) 0.116(6) Uani 1 1 d .
H40D H -1.4058 0.3406 0.4265 0.139 Uiso 1 1 calc R
C404 C -1.248(2) 0.3764(7) 0.4031(5) 0.099(6) Uani 1 1 d .
H40E H -1.2645 0.3591 0.3721 0.119 Uiso 1 1 calc R
C405 C -1.142(2) 0.4130(10) 0.4142(8) 0.116(8) Uani 1 1 d .
H40F H -1.0833 0.4209 0.3915 0.140 Uiso 1 1 calc R
C406 C -1.123(2) 0.4374(10) 0.4575(10) 0.132(9) Uani 1 1 d .
H40B H -1.0547 0.4665 0.4640 0.158 Uiso 1 1 calc R
C501 C -1.4575(14) 0.0992(9) 0.3784(5) 0.088(5) Uani 1 1 d .
H50A H -1.4995 0.0766 0.4010 0.106 Uiso 1 1 calc R
C502 C -1.4164(15) 0.0687(7) 0.3387(7) 0.107(6) Uani 1 1 d .
H50B H -1.4327 0.0261 0.3341 0.129 Uiso 1 1 calc R
C503 C -1.3518(16) 0.1015(9) 0.3063(6) 0.110(5) Uani 1 1 d .
H50D H -1.3185 0.0813 0.2805 0.132 Uiso 1 1 calc R
C504 C -1.3372(12) 0.1632(7) 0.3124(5) 0.074(4) Uani 1 1 d .
H50E H -1.3005 0.1866 0.2889 0.089 Uiso 1 1 calc R
C505 C -1.3739(13) 0.1920(6) 0.3512(5) 0.087(4) Uani 1 1 d .
H50F H -1.3560 0.2345 0.3557 0.104 Uiso 1 1 calc R
C506 C -1.4380(14) 0.1600(8) 0.3846(5) 0.085(4) Uani 1 1 d .
H50G H -1.4669 0.1806 0.4111 0.102 Uiso 1 1 calc R
C601 C -1.604(3) 0.3555(16) 0.9700(11) 0.148(12) Uani 1 1 d .
H60A H -1.6549 0.3846 0.9508 0.178 Uiso 1 1 calc R
C602 C -1.518(3) 0.3726(11) 1.0115(13) 0.134(8) Uani 1 1 d .
H60B H -1.5091 0.4140 1.0216 0.161 Uiso 1 1 calc R
C603 C -1.4448(16) 0.3250(17) 1.0370(7) 0.114(7) Uani 1 1 d .
H60C H -1.3851 0.3345 1.0643 0.136 Uiso 1 1 calc R
C604 C -1.461(2) 0.2662(12) 1.0222(9) 0.110(6) Uani 1 1 d .
H60D H -1.4138 0.2346 1.0399 0.133 Uiso 1 1 calc R
C605 C -1.540(2) 0.2520(11) 0.9845(10) 0.134(9) Uani 1 1 d .
H60E H -1.5486 0.2108 0.9739 0.161 Uiso 1 1 calc R
C606 C -1.608(2) 0.2971(17) 0.9608(8) 0.139(11) Uani 1 1 d .
H60F H -1.6672 0.2848 0.9341 0.166 Uiso 1 1 calc R
C701 C -1.3242(11) 0.5071(13) 0.8149(4) 0.165(10) Uani 1 1 d G
H70A H -1.2501 0.5038 0.7981 0.198 Uiso 1 1 calc R
C702 C -1.396(2) 0.4545(8) 0.8240(5) 0.142(7) Uani 1 1 d G
H70B H -1.3704 0.4156 0.8132 0.170 Uiso 1 1 calc R
C703 C -1.5056(18) 0.4595(7) 0.8489(6) 0.128(6) Uani 1 1 d G
H70C H -1.5542 0.4239 0.8550 0.153 Uiso 1 1 calc R
C704 C -1.5436(11) 0.5171(11) 0.8648(4) 0.115(6) Uani 1 1 d G
H70D H -1.6177 0.5204 0.8816 0.138 Uiso 1 1 calc R
C705 C -1.472(2) 0.5697(6) 0.8557(5) 0.183(13) Uani 1 1 d G
H70E H -1.4974 0.6086 0.8665 0.219 Uiso 1 1 calc R
C706 C -1.3622(18) 0.5647(9) 0.8308(6) 0.195(14) Uani 1 1 d G
H70F H -1.3136 0.6003 0.8247 0.234 Uiso 1 1 calc R

loop_
_atom_site_aniso_label
_atom_site_aniso_U_11
_atom_site_aniso_U_22
_atom_site_aniso_U_33
_atom_site_aniso_U_23
_atom_site_aniso_U_13
_atom_site_aniso_U_12
Re 0.0338(2) 0.0421(3) 0.0496(3) 0.0003(3) 0.00736(17) -0.0049(3)
S1 0.0383(15) 0.0573(18) 0.0472(16) -0.0038(17) 0.0094(12) -0.0043(15)
S2 0.0386(17) 0.0443(18) 0.063(2) -0.0068(15) -0.0023(14) -0.0033(14)
S3 0.0528(18) 0.0358(17) 0.0467(17) -0.0059(14) 0.0105(14) -0.0045(14)
C1 0.061(8) 0.037(9) 0.065(8) 0.010(5) -0.003(6) -0.029(6)
O1 0.041(5) 0.143(9) 0.099(7) 0.029(6) 0.004(5) 0.007(6)
C2 0.022(6) 0.057(8) 0.066(9) -0.015(6) 0.010(6) -0.005(5)
O2 0.073(6) 0.079(6) 0.062(6) 0.006(5) 0.028(5) -0.005(4)
C3 0.035(7) 0.047(8) 0.059(8) -0.004(6) 0.004(6) -0.017(6)
O3 0.073(7) 0.079(7) 0.120(8) -0.022(6) 0.023(5) -0.031(5)
B 0.047(9) 0.046(9) 0.062(10) 0.005(8) 0.021(7) -0.013(7)
N11 0.032(5) 0.052(7) 0.050(6) -0.010(5) -0.004(4) -0.007(4)
N12 0.037(6) 0.053(7) 0.059(6) -0.008(5) 0.014(5) 0.006(4)
N21 0.024(5) 0.043(6) 0.080(8) 0.002(6) 0.007(5) -0.005(4)
N22 0.044(5) 0.046(6) 0.044(6) -0.011(6) -0.016(4) -0.012(5)
N31 0.047(6) 0.048(6) 0.048(6) -0.011(5) 0.005(5) -0.005(5)
N32 0.043(6) 0.045(6) 0.062(7) 0.002(5) 0.022(5) -0.005(5)
C11 0.043(7) 0.050(9) 0.041(6) 0.005(5) 0.007(5) 0.003(5)
C12 0.040(7) 0.088(11) 0.071(9) -0.025(8) 0.017(6) -0.007(7)
C13 0.034(7) 0.068(10) 0.067(9) 0.003(7) 0.011(6) 0.009(6)
C41 0.038(7) 0.056(8) 0.040(7) -0.026(6) 0.011(6) -0.015(6)
C42 0.043(7) 0.076(10) 0.030(7) -0.017(7) 0.000(6) 0.001(7)
C43 0.045(9) 0.143(16) 0.064(10) -0.030(11) 0.011(7) 0.018(10)
C44 0.064(11) 0.106(14) 0.092(13) -0.054(12) 0.015(9) 0.003(11)
C45 0.091(12) 0.057(10) 0.116(14) -0.028(10) 0.039(10) 0.000(9)
C46 0.054(8) 0.036(8) 0.081(10) -0.025(7) 0.004(7) -0.007(7)
C21 0.037(6) 0.053(7) 0.054(7) -0.020(8) -0.001(5) 0.019(7)
C22 0.058(9) 0.066(10) 0.073(10) -0.001(8) 0.007(7) -0.018(7)
C23 0.050(8) 0.050(9) 0.083(10) -0.021(8) -0.006(7) -0.007(7)
C51 0.044(7) 0.047(7) 0.052(7) -0.013(7) -0.002(6) 0.007(7)
C52 0.054(9) 0.061(9) 0.075(10) -0.036(8) 0.007(7) -0.016(7)
C53 0.074(10) 0.030(8) 0.113(12) 0.008(8) 0.009(9) -0.008(7)
C54 0.086(12) 0.067(11) 0.069(11) 0.006(8) -0.016(9) -0.019(9)
C55 0.063(9) 0.074(11) 0.052(9) -0.025(8) -0.001(7) -0.011(8)
C56 0.041(7) 0.063(8) 0.049(7) -0.003(8) -0.007(6) 0.010(7)
C31 0.036(7) 0.047(8) 0.055(8) 0.006(6) 0.007(6) 0.007(6)
C32 0.061(9) 0.035(8) 0.079(9) 0.010(7) 0.031(7) -0.003(6)
C33 0.080(10) 0.047(8) 0.072(9) -0.008(7) 0.017(8) -0.007(7)
C61 0.043(8) 0.054(8) 0.047(7) -0.013(6) 0.004(6) -0.015(6)
C62 0.072(9) 0.043(8) 0.056(8) -0.006(6) 0.017(7) -0.015(7)
C63 0.117(13) 0.027(8) 0.084(10) 0.008(7) 0.044(10) 0.016(8)
C64 0.059(10) 0.049(9) 0.101(12) 0.027(8) 0.027(9) 0.025(8)
C65 0.061(9) 0.052(9) 0.087(10) 0.003(7) 0.016(8) 0.015(7)
C66 0.041(8) 0.050(8) 0.066(9) 0.021(7) 0.010(7) 0.011(6)
C47 0.109(11) 0.077(12) 0.054(8) 0.027(7) -0.018(7) 0.034(8)
C48 0.100(12) 0.184(17) 0.167(16) -0.140(14) 0.029(11) -0.053(12)
C49 0.123(12) 0.051(9) 0.084(11) -0.010(7) 0.005(9) 0.032(8)
C57 0.052(8) 0.067(9) 0.084(10) -0.006(7) 0.006(7) 0.011(6)
C58 0.121(13) 0.085(12) 0.102(12) 0.001(10) 0.009(10) -0.006(9)
C59 0.070(9) 0.104(12) 0.080(10) -0.013(8) 0.017(7) 0.016(8)
C67 0.115(12) 0.055(9) 0.092(10) -0.013(7) 0.013(9) -0.022(8)
C68 0.097(12) 0.090(11) 0.140(14) 0.016(9) 0.041(10) 0.029(9)
C69 0.063(9) 0.087(11) 0.089(11) -0.009(9) -0.014(8) 0.009(7)
C401 0.24(3) 0.15(2) 0.089(18) -0.020(15) -0.038(19) -0.048(19)
C402 0.19(2) 0.18(2) 0.080(15) -0.018(13) 0.078(15) -0.017(16)
C403 0.087(12) 0.172(18) 0.093(14) -0.012(13) 0.029(11) -0.041(11)
C404 0.175(19) 0.071(12) 0.052(10) 0.012(9) 0.023(13) 0.023(12)
C405 0.127(19) 0.105(18) 0.127(19) 0.057(15) 0.054(16) 0.035(13)
C406 0.114(17) 0.121(18) 0.15(2) 0.043(19) -0.026(18) -0.047(13)
C501 0.089(11) 0.089(13) 0.091(12) 0.031(10) 0.028(9) 0.000(10)
C502 0.086(12) 0.057(11) 0.181(19) 0.001(12) 0.022(12) 0.000(9)
C503 0.095(12) 0.105(14) 0.138(15) -0.043(14) 0.049(10) 0.026(13)
C504 0.061(8) 0.089(11) 0.076(10) -0.002(10) 0.019(7) -0.007(10)
C505 0.098(12) 0.077(11) 0.083(11) -0.032(10) 0.004(9) -0.007(9)
C506 0.096(12) 0.102(14) 0.061(10) 0.008(10) 0.021(8) 0.019(10)
C601 0.11(2) 0.21(3) 0.13(2) 0.07(2) 0.045(18) 0.00(2)
C602 0.091(17) 0.117(19) 0.21(3) -0.03(2) 0.095(17) -0.014(15)
C603 0.046(11) 0.17(2) 0.123(15) 0.004(18) 0.011(10) -0.014(15)
C604 0.088(15) 0.12(2) 0.13(2) 0.034(16) 0.039(14) -0.007(14)
C605 0.081(14) 0.22(3) 0.102(16) -0.027(19) 0.000(11) 0.033(16)
C606 0.086(16) 0.26(4) 0.062(13) 0.01(2) -0.012(10) 0.00(2)
C701 0.126(18) 0.24(3) 0.129(17) 0.06(2) 0.008(14) -0.01(2)
C702 0.13(2) 0.15(2) 0.143(18) -0.019(14) 0.026(14) 0.026(16)
C703 0.140(19) 0.091(16) 0.146(18) -0.002(12) -0.011(14) 0.003(12)
C704 0.083(13) 0.164(19) 0.097(13) 0.013(15) 0.006(10) 0.050(15)
C705 0.31(4) 0.100(19) 0.12(2) -0.017(14) -0.05(2) 0.01(2)
C706 0.16(3) 0.27(4) 0.13(2) 0.04(2) -0.09(2) -0.06(2)

loop_
_atom_type_symbol
_atom_type_description
_atom_type_scat_dispersion_real
_atom_type_scat_dispersion_imag
_atom_type_scat_source
C C 0.0033 0.0016 'International Tables Vol C Tables 4.2.6.8 and 6.1.1.4'
H H 0.0000 0.0000 'International Tables Vol C Tables 4.2.6.8 and 6.1.1.4'
B B 0.0013 0.0007 'International Tables Vol C Tables 4.2.6.8 and 6.1.1.4'
N N 0.0061 0.0033 'International Tables Vol C Tables 4.2.6.8 and 6.1.1.4'
O O 0.0106 0.0060 'International Tables Vol C Tables 4.2.6.8 and 6.1.1.4'
S S 0.1246 0.1234 'International Tables Vol C Tables 4.2.6.8 and 6.1.1.4'
Re Re -1.0185 7.2310 'International Tables Vol C Tables 4.2.6.8 and 6.1.1.4'

loop_
_geom_angle_atom_site_label_1
_geom_angle_atom_site_label_2
_geom_angle_atom_site_label_3
_geom_angle
C3 Re C2 87.0(4)
C3 Re C1 91.9(4)
C2 Re C1 90.0(4)
C3 Re S1 90.7(3)
C2 Re S1 177.4(3)
C1 Re S1 88.9(3)
C3 Re S2 85.3(3)
C2 Re S2 88.5(3)
C1 Re S2 176.9(3)
S1 Re S2 92.55(9)
C3 Re S3 177.3(3)
C2 Re S3 92.5(3)
C1 Re S3 90.7(3)
S1 Re S3 89.82(9)
S2 Re S3 92.08(9)
C11 S1 Re 107.0(3)
C21 S2 Re 108.7(3)
C31 S3 Re 107.2(4)
O1 C1 Re 178.1(10)
O2 C2 Re 177.3(9)
O3 C3 Re 176.5(10)
N11 B N31 112.5(10)
N11 B N21 113.1(9)
N31 B N21 110.9(9)
C11 N11 C12 106.0(9)
C11 N11 B 132.2(9)
C12 N11 B 121.8(9)
C11 N12 C13 106.1(9)
C11 N12 C41 126.2(8)
C13 N12 C41 127.2(9)
C21 N21 C22 107.4(10)
C21 N21 B 131.2(9)
C22 N21 B 121.3(10)
C21 N22 C23 109.2(10)
C21 N22 C51 126.4(10)
C23 N22 C51 124.3(10)
C31 N31 C32 108.0(9)
C31 N31 B 133.9(10)
C32 N31 B 118.1(9)
C31 N32 C33 109.5(9)
C31 N32 C61 125.8(9)
C33 N32 C61 124.4(10)
N11 C11 N12 109.6(8)
N11 C11 S1 129.5(8)
N12 C11 S1 120.6(8)
C13 C12 N11 109.2(10)
C12 C13 N12 108.9(10)
C46 C41 C42 120.3(11)
C46 C41 N12 120.5(11)
C42 C41 N12 119.2(11)
C43 C42 C41 118.3(12)
C43 C42 C47 119.9(12)
C41 C42 C47 121.8(11)
C42 C43 C44 121.3(14)
C43 C44 C45 118.1(14)
C43 C44 C48 121.1(17)
C45 C44 C48 120.7(17)
C46 C45 C44 120.7(15)
C45 C46 C41 121.3(13)
C45 C46 C49 119.0(13)
C41 C46 C49 119.7(11)
N22 C21 N21 107.7(10)
N22 C21 S2 123.1(10)
N21 C21 S2 129.2(8)
C23 C22 N21 108.2(11)
C22 C23 N22 107.5(11)
C52 C51 C56 120.5(12)
C52 C51 N22 118.9(10)
C56 C51 N22 120.6(10)
C51 C52 C53 118.0(11)
C51 C52 C57 120.1(12)
C53 C52 C57 121.9(12)
C54 C53 C52 121.2(13)
C55 C54 C53 118.9(13)
C55 C54 C58 123.5(15)
C53 C54 C58 117.7(14)
C54 C55 C56 124.1(13)
C55 C56 C51 117.3(11)
C55 C56 C59 122.6(11)
C51 C56 C59 120.1(11)
N31 C31 N32 108.0(9)
N31 C31 S3 128.8(9)
N32 C31 S3 123.0(8)
C33 C32 N31 107.2(10)
C32 C33 N32 107.3(11)
C62 C61 C66 122.3(11)
C62 C61 N32 119.7(10)
C66 C61 N32 117.5(9)
C61 C62 C63 118.9(12)
C61 C62 C67 120.7(11)
C63 C62 C67 120.2(12)
C64 C63 C62 119.9(12)
C63 C64 C65 120.0(11)
C63 C64 C68 118.7(14)
C65 C64 C68 121.2(13)
C64 C65 C66 121.1(12)
C61 C66 C65 117.6(12)
C61 C66 C69 122.8(10)
C65 C66 C69 119.6(11)
C406 C401 C402 120(2)
C401 C402 C403 116.9(18)
C404 C403 C402 119.6(16)
C403 C404 C405 120.8(17)
C406 C405 C404 118(2)
C401 C406 C405 124(2)
C506 C501 C502 120.8(14)
C503 C502 C501 119.5(15)
C504 C503 C502 118.6(15)
C505 C504 C503 121.5(15)
C504 C505 C506 120.9(14)
C501 C506 C505 118.4(13)
C606 C601 C602 115(3)
C603 C602 C601 118(2)
C604 C603 C602 120(2)
C605 C604 C603 121(2)
C604 C605 C606 118(3)
C601 C606 C605 128(3)
C702 C701 C706 120.0
C703 C702 C701 120.0
C704 C703 C702 120.0
C703 C704 C705 120.0
C706 C705 C704 120.0
C705 C706 C701 120.0

loop_
_geom_bond_atom_site_label_1
_geom_bond_atom_site_label_2
_geom_bond_distance
Re C3 1.828(11)
Re C2 1.851(12)
Re C1 1.897(12)
Re S1 2.518(2)
Re S2 2.529(3)
Re S3 2.544(3)
S1 C11 1.735(10)
S2 C21 1.717(12)
S3 C31 1.735(10)
C1 O1 1.172(11)
C2 O2 1.187(11)
C3 O3 1.229(11)
B N11 1.503(14)
B N31 1.557(15)
B N21 1.567(15)
N11 C11 1.334(11)
N11 C12 1.410(12)
N12 C11 1.363(11)
N12 C13 1.394(12)
N12 C41 1.413(11)
N21 C21 1.358(12)
N21 C22 1.397(13)
N22 C21 1.348(11)
N22 C23 1.377(12)
N22 C51 1.409(12)
N31 C31 1.336(11)
N31 C32 1.411(12)
N32 C31 1.343(11)
N32 C33 1.375(12)
N32 C61 1.470(12)
C12 C13 1.288(13)
C41 C46 1.378(14)
C41 C42 1.387(14)
C42 C43 1.378(16)
C42 C47 1.498(14)
C43 C44 1.384(17)
C44 C45 1.407(18)
C44 C48 1.558(17)
C45 C46 1.321(15)
C46 C49 1.526(14)
C22 C23 1.334(14)
C51 C52 1.385(14)
C51 C56 1.401(13)
C52 C53 1.423(15)
C52 C57 1.506(13)
C53 C54 1.349(16)
C54 C55 1.343(16)
C54 C58 1.550(16)
C55 C56 1.374(15)
C56 C59 1.526(14)
C32 C33 1.342(14)
C61 C62 1.371(13)
C61 C66 1.383(13)
C62 C63 1.395(14)
C62 C67 1.519(14)
C63 C64 1.375(16)
C64 C65 1.382(15)
C64 C68 1.517(15)
C65 C66 1.389(13)
C66 C69 1.511(14)
C401 C406 1.26(2)
C401 C402 1.38(2)
C402 C403 1.382(19)
C403 C404 1.314(18)
C404 C405 1.35(2)
C405 C406 1.31(2)
C501 C506 1.337(16)
C501 C502 1.398(18)
C502 C503 1.378(19)
C503 C504 1.350(16)
C504 C505 1.342(15)
C505 C506 1.388(16)
C601 C606 1.29(3)
C601 C602 1.42(3)
C602 C603 1.41(2)
C603 C604 1.34(2)
C604 C605 1.28(2)
C605 C606 1.33(3)
C701 C702 1.3900
C701 C706 1.3900
C702 C703 1.3900
C703 C704 1.3900
C704 C705 1.3900
C705 C706 1.3900
